data_7100750
loop_
_publ_author_name
'Thorsten Glaser'
'Roland Frohlich'
'Stefan Grimme'
'Olga M Kataeva'
'Ioannis Liratzis'
'Manuel Piacenza'

_publ_section_title
;
Direct influence of hydrogen-bonding on the reduction
potential of a CuII center
;
_journal_name_full 'Chemical Communications'
_journal_paper_doi 10.1039/b517340j
_journal_year 2006
_chemical_formula_sum 'C25 H20 Cu N2 O4'
_chemical_formula_weight 475.97
_space_group_IT_number 15
_symmetry_cell_setting monoclinic
_symmetry_space_group_name_Hall '-C 2yc'
_symmetry_space_group_name_H-M 'C 1 2/c 1'
_cell_angle_alpha 90.00
_cell_angle_beta 100.842(2)
_cell_angle_gamma 90.00
_cell_formula_units_Z 8
_cell_length_a 22.210(2)
_cell_length_b 10.2458(11)
_cell_length_c 17.7739(19)
_cell_measurement_temperature 153(2)
_cell_volume 3972.4(7)
_diffrn_ambient_temperature 153(2)
_exptl_crystal_density_diffrn 1.592
_cod_original_sg_symbol_H-M 'C 2/c'
_cod_database_code 7100750

loop_
_symmetry_equiv_pos_as_xyz
'x, y, z'
'-x, y, -z+1/2'
'x+1/2, y+1/2, z'
'-x+1/2, y+1/2, -z+1/2'
'-x, -y, -z'
'x, -y, z-1/2'
'-x+1/2, -y+1/2, -z'
'x+1/2, -y+1/2, z-1/2'

loop_
_atom_site_label
_atom_site_type_symbol
_atom_site_fract_x
_atom_site_fract_y
_atom_site_fract_z
_atom_site_U_iso_or_equiv
_atom_site_adp_type
_atom_site_occupancy
_atom_site_symmetry_multiplicity
_atom_site_calc_flag
_atom_site_refinement_flags
_atom_site_disorder_assembly
_atom_site_disorder_group
Cu Cu 0.496939(11) 0.69016(2) 0.049972(14) 0.02637(9) Uani 1 1 d . . .
N1 N 0.42980(8) 0.77819(17) -0.01818(10) 0.0269(4) Uani 1 1 d . . .
N2 N 0.45286(8) 0.53500(17) 0.07303(10) 0.0305(4) Uani 1 1 d . . .
O1 O 0.55774(6) 0.78881(13) 0.01122(8) 0.0277(3) Uani 1 1 d . . .
O3 O 0.56367(7) 0.65209(13) 0.13290(8) 0.0301(4) Uani 1 1 d . . .
C1 C 0.49449(10) 0.9223(2) -0.07972(12) 0.0266(5) Uani 1 1 d . . .
C2 C 0.55145(10) 0.87578(19) -0.04366(12) 0.0237(5) Uani 1 1 d . . .
C3 C 0.60642(10) 0.92389(19) -0.06708(12) 0.0251(5) Uani 1 1 d . . .
C4 C 0.66538(10) 0.8790(2) -0.03375(13) 0.0291(5) Uani 1 1 d . . .
C5 C 0.71625(11) 0.9225(2) -0.06028(15) 0.0361(6) Uani 1 1 d . . .
C6 C 0.71017(13) 1.0112(2) -0.11973(15) 0.0395(6) Uani 1 1 d . . .
C7 C 0.65418(13) 1.0589(2) -0.15206(15) 0.0372(6) Uani 1 1 d . . .
C8 C 0.60107(10) 1.0186(2) -0.12664(12) 0.0293(5) Uani 1 1 d . . .
C9 C 0.54242(12) 1.0671(2) -0.15849(14) 0.0355(6) Uani 1 1 d . . .
C10 C 0.49146(12) 1.0215(2) -0.13654(13) 0.0333(6) Uani 1 1 d . . .
C11 C 0.43826(10) 0.8716(2) -0.06338(13) 0.0286(5) Uani 1 1 d . . .
C12 C 0.36432(11) 0.7451(3) -0.02045(16) 0.0374(6) Uani 1 1 d . . .
C13 C 0.35417(12) 0.6459(3) 0.03894(16) 0.0409(6) Uani 1 1 d . . .
C14 C 0.38811(11) 0.5198(3) 0.03592(16) 0.0377(6) Uani 1 1 d . . .
C15 C 0.47695(11) 0.4433(2) 0.11818(13) 0.0316(5) Uani 1 1 d . . .
C16 C 0.53731(10) 0.4359(2) 0.16328(12) 0.0278(5) Uani 1 1 d . . .
C17 C 0.57750(9) 0.5435(2) 0.17102(11) 0.0247(5) Uani 1 1 d . . .
C18 C 0.63543(10) 0.5342(2) 0.22294(11) 0.0257(5) Uani 1 1 d . . .
C19 C 0.67703(10) 0.6409(2) 0.23533(12) 0.0263(5) Uani 1 1 d . . .
C20 C 0.73135(11) 0.6305(2) 0.28628(14) 0.0332(6) Uani 1 1 d . . .
C21 C 0.74708(12) 0.5157(2) 0.32546(14) 0.0390(6) Uani 1 1 d . . .
C22 C 0.70856(12) 0.4099(2) 0.31474(14) 0.0367(6) Uani 1 1 d . . .
C23 C 0.65261(10) 0.4163(2) 0.26380(12) 0.0295(5) Uani 1 1 d . . .
C24 C 0.61115(12) 0.3091(2) 0.25162(13) 0.0347(6) Uani 1 1 d . . .
C25 C 0.55647(11) 0.3201(2) 0.20473(13) 0.0320(5) Uani 1 1 d . . .
H5 H 0.7498(9) 0.887(2) -0.0386(12) 0.023(6) Uiso 1 1 d . . .
H6 H 0.7430(10) 1.035(2) -0.1399(12) 0.038(7) Uiso 1 1 d . . .
H7 H 0.6509(10) 1.111(2) -0.1874(13) 0.036(7) Uiso 1 1 d . . .
H9 H 0.5403(10) 1.128(2) -0.1934(13) 0.039(7) Uiso 1 1 d . . .
H10 H 0.4541(9) 1.0521(18) -0.1555(11) 0.021(6) Uiso 1 1 d . . .
H11 H 0.4050(9) 0.9151(19) -0.0926(12) 0.027(6) Uiso 1 1 d . . .
H12A H 0.3486(10) 0.707(2) -0.0726(13) 0.039(7) Uiso 1 1 d . . .
H12B H 0.3437(10) 0.825(2) -0.0121(13) 0.047(7) Uiso 1 1 d . . .
H13A H 0.3673(11) 0.684(2) 0.0939(15) 0.055(7) Uiso 1 1 d . . .
H13B H 0.3122(11) 0.631(2) 0.0337(12) 0.039(7) Uiso 1 1 d . . .
H14A H 0.3695(10) 0.454(2) 0.0642(13) 0.039(7) Uiso 1 1 d . . .
H14B H 0.3847(11) 0.506(2) -0.0228(14) 0.051(7) Uiso 1 1 d . . .
H15 H 0.4521(9) 0.369(2) 0.1247(12) 0.030(6) Uiso 1 1 d . . .
H20 H 0.7548(10) 0.6978(19) 0.2923(12) 0.027(6) Uiso 1 1 d . . .
H21 H 0.7830(11) 0.508(2) 0.3605(12) 0.039(7) Uiso 1 1 d . . .
H22 H 0.7196(10) 0.339(2) 0.3425(13) 0.035(7) Uiso 1 1 d . . .
H24 H 0.6223(10) 0.235(2) 0.2760(13) 0.040(7) Uiso 1 1 d . . .
H25 H 0.5314(9) 0.2548(19) 0.1965(11) 0.021(6) Uiso 1 1 d . . .
O2 O 0.67394(8) 0.79245(16) 0.02455(10) 0.0389(4) Uani 1 1 d . . .
O4 O 0.66354(8) 0.75552(15) 0.19762(10) 0.0329(4) Uani 1 1 d . . .
H2A H 0.6422(10) 0.779(2) 0.0382(12) 0.028(7) Uiso 1 1 d . . .
H4A H 0.6332(11) 0.743(2) 0.1663(14) 0.031(7) Uiso 1 1 d . . .

loop_
_atom_site_aniso_label
_atom_site_aniso_U_11
_atom_site_aniso_U_22
_atom_site_aniso_U_33
_atom_site_aniso_U_23
_atom_site_aniso_U_13
_atom_site_aniso_U_12
Cu 0.02255(14) 0.02856(15) 0.02765(15) 0.00077(13) 0.00385(11) -0.00361(12)
N1 0.0216(10) 0.0317(11) 0.0264(10) -0.0046(8) 0.0024(8) -0.0019(8)
N2 0.0278(11) 0.0331(11) 0.0315(11) -0.0006(9) 0.0078(9) -0.0078(9)
O1 0.0230(8) 0.0280(8) 0.0320(8) 0.0068(7) 0.0048(7) -0.0006(6)
O3 0.0318(8) 0.0248(8) 0.0316(9) 0.0055(7) 0.0004(7) -0.0057(7)
C1 0.0317(13) 0.0257(12) 0.0212(11) -0.0044(9) 0.0018(10) 0.0001(10)
C2 0.0282(12) 0.0203(11) 0.0219(11) -0.0061(9) 0.0025(9) -0.0010(9)
C3 0.0331(13) 0.0201(11) 0.0231(11) -0.0048(9) 0.0081(10) -0.0024(9)
C4 0.0316(13) 0.0213(11) 0.0355(13) -0.0017(10) 0.0091(11) 0.0007(10)
C5 0.0304(14) 0.0288(13) 0.0509(16) -0.0024(12) 0.0123(13) 0.0003(11)
C6 0.0413(16) 0.0339(14) 0.0493(16) -0.0061(12) 0.0241(14) -0.0094(12)
C7 0.0542(18) 0.0284(14) 0.0320(14) 0.0011(12) 0.0162(13) -0.0078(12)
C8 0.0385(14) 0.0260(12) 0.0230(12) -0.0058(10) 0.0050(10) -0.0014(10)
C9 0.0481(16) 0.0301(14) 0.0261(13) 0.0042(11) 0.0009(12) -0.0028(12)
C10 0.0378(15) 0.0324(14) 0.0257(13) -0.0014(11) -0.0044(11) 0.0025(12)
C11 0.0252(13) 0.0328(13) 0.0243(12) -0.0057(10) -0.0043(10) 0.0060(10)
C12 0.0221(13) 0.0431(15) 0.0453(16) -0.0052(13) 0.0018(11) 0.0008(11)
C13 0.0244(14) 0.0495(16) 0.0503(17) -0.0109(14) 0.0108(12) -0.0088(12)
C14 0.0313(14) 0.0410(15) 0.0405(16) -0.0036(13) 0.0060(12) -0.0127(12)
C15 0.0384(14) 0.0305(13) 0.0304(13) -0.0077(11) 0.0178(11) -0.0114(11)
C16 0.0354(13) 0.0255(12) 0.0249(12) -0.0030(10) 0.0117(10) -0.0040(10)
C17 0.0299(12) 0.0240(12) 0.0218(11) -0.0024(9) 0.0088(9) -0.0003(9)
C18 0.0323(13) 0.0247(11) 0.0227(11) -0.0022(9) 0.0121(10) 0.0042(10)
C19 0.0294(12) 0.0247(11) 0.0257(12) -0.0025(10) 0.0077(10) 0.0035(10)
C20 0.0299(13) 0.0345(14) 0.0345(14) -0.0043(11) 0.0045(11) -0.0020(12)
C21 0.0334(15) 0.0461(16) 0.0349(14) 0.0007(12) 0.0001(12) 0.0103(13)
C22 0.0427(15) 0.0333(14) 0.0344(14) 0.0051(12) 0.0082(12) 0.0153(12)
C23 0.0375(13) 0.0257(12) 0.0281(12) -0.0009(10) 0.0132(11) 0.0077(10)
C24 0.0532(16) 0.0238(12) 0.0298(13) 0.0035(12) 0.0144(12) 0.0081(13)
C25 0.0447(15) 0.0230(12) 0.0318(13) -0.0072(11) 0.0165(12) -0.0082(12)
O2 0.0246(9) 0.0379(10) 0.0553(11) 0.0168(8) 0.0100(8) 0.0028(8)
O4 0.0333(10) 0.0282(9) 0.0335(10) 0.0014(7) -0.0028(8) -0.0055(7)

loop_
_geom_bond_atom_site_label_1
_geom_bond_atom_site_label_2
_geom_bond_distance
_geom_bond_site_symmetry_2
_geom_bond_publ_flag
Cu O1 1.9155(14) . ?
Cu O3 1.9233(15) . ?
Cu N2 1.9506(17) . ?
Cu N1 1.9556(18) . ?
N1 C11 1.286(3) . ?
N1 C12 1.486(3) . ?
N2 C15 1.285(3) . ?
N2 C14 1.473(3) . ?
O1 C2 1.309(2) . ?
O3 C17 1.309(2) . ?
C1 C2 1.390(3) . ?
C1 C10 1.426(3) . ?
C1 C11 1.432(3) . ?
C2 C3 1.449(3) . ?
C3 C4 1.409(3) . ?
C3 C8 1.424(3) . ?
C4 O2 1.350(3) . ?
C4 C5 1.378(3) . ?
C5 C6 1.381(3) . ?
C5 H5 0.854(19) . ?
C6 C7 1.359(4) . ?
C6 H6 0.91(2) . ?
C7 C8 1.403(3) . ?
C7 H7 0.82(2) . ?
C8 C9 1.410(3) . ?
C9 C10 1.348(3) . ?
C9 H9 0.88(2) . ?
C10 H10 0.893(19) . ?
C11 H11 0.93(2) . ?
C12 C13 1.513(4) . ?
C12 H12A 1.01(2) . ?
C12 H12B 0.97(2) . ?
C13 C14 1.501(3) . ?
C13 H13A 1.04(3) . ?
C13 H13B 0.93(2) . ?
C14 H14A 0.98(2) . ?
C14 H14B 1.04(2) . ?
C15 C16 1.429(3) . ?
C15 H15 0.96(2) . ?
C16 C17 1.409(3) . ?
C16 C25 1.419(3) . ?
C17 C18 1.439(3) . ?
C18 C19 1.421(3) . ?
C18 C23 1.424(3) . ?
C19 O4 1.357(2) . ?
C19 C20 1.370(3) . ?
C20 C21 1.378(3) . ?
C20 H20 0.86(2) . ?
C21 C22 1.372(3) . ?
C21 H21 0.92(2) . ?
C22 C23 1.395(3) . ?
C22 H22 0.88(2) . ?
C23 C24 1.423(3) . ?
C24 C25 1.342(3) . ?
C24 H24 0.88(2) . ?
C25 H25 0.865(19) . ?
O2 H2A 0.80(2) . ?
O4 H4A 0.80(2) . ?
